data_2236706
loop_
_publ_author_name
'Diop, Tidiane'
'Diop, Libasse'
'van der Lee, Arie'

_publ_section_title
;
 Poly[dibutylammonium
 [nonamethylbis(\m~3~-sulfato-\k^3^<i>O</i>:<i>O</i>':<i>O</i>'')tristannate(IV)]]
;
_journal_issue 11
_journal_name_full 'Acta Crystallographica Section E'
_journal_page_first m1380
_journal_page_last m1381
_journal_paper_doi 10.1107/S1600536812042894
_journal_volume 68
_journal_year 2012
_chemical_formula_iupac '(C8 H20 N) [Sn3 (C H3)9 (S O4)2]'
_chemical_formula_moiety 'C8 H20 N +, C9 H27 O8 S2 Sn3 -'
_chemical_formula_sum 'C17 H47 N O8 S2 Sn3'
_chemical_formula_weight 813.75
_chemical_name_systematic
;
Poly[dibutylammonium [nonamethylbis(\m~3~-sulfato-
\k^3^<i>O</i>:<i>O</i>':<i>O</i>'')tristannate(IV)]]
;
_space_group_IT_number 14
_symmetry_cell_setting monoclinic
_symmetry_space_group_name_Hall '-P 2ybc'
_symmetry_space_group_name_H-M 'P 1 21/c 1'
_atom_sites_solution_hydrogens geom
_atom_sites_solution_primary direct
_atom_sites_solution_secondary difmap
_audit_creation_method SHELXL-97
_cell_angle_alpha 90.00
_cell_angle_beta 107.3800(10)
_cell_angle_gamma 90.00
_cell_formula_units_Z 4
_cell_length_a 11.8847(2)
_cell_length_b 18.2884(3)
_cell_length_c 15.3949(2)
_cell_measurement_reflns_used 9693
_cell_measurement_temperature 173(2)
_cell_measurement_theta_max 27.48
_cell_measurement_theta_min 2.62
_cell_volume 3193.35(9)
_computing_cell_refinement 'SAINT (Bruker, 2003)'
_computing_data_collection 'SMART (Bruker, 2003)'
_computing_data_reduction 'SAINT (Bruker, 2003)'
_computing_molecular_graphics 'OLEX2 (Dolomanov <i>et al.</i>, 2009)'
_computing_publication_material '<i>publCIF</i> (Westrip (2010)'
_computing_structure_refinement 'SHELXLE (H\"ubschle <i>et al.</i>, 2011)'
_computing_structure_solution 'SHELXS97 (Sheldrick, 2008)'
_diffrn_ambient_temperature 173(2)
_diffrn_measured_fraction_theta_full 0.983
_diffrn_measured_fraction_theta_max 0.983
_diffrn_measurement_device_type 'Bruker SMART CCD'
_diffrn_measurement_method 'phi and omega scans'
_diffrn_radiation_monochromator graphite
_diffrn_radiation_source 'fine-focus sealed tube'
_diffrn_radiation_type MoK\a
_diffrn_radiation_wavelength 0.71073
_diffrn_reflns_av_R_equivalents 0.0266
_diffrn_reflns_av_sigmaI/netI 0.0173
_diffrn_reflns_limit_h_max 15
_diffrn_reflns_limit_h_min -15
_diffrn_reflns_limit_k_max 23
_diffrn_reflns_limit_k_min -23
_diffrn_reflns_limit_l_max 19
_diffrn_reflns_limit_l_min -18
_diffrn_reflns_number 69889
_diffrn_reflns_theta_full 27.53
_diffrn_reflns_theta_max 27.53
_diffrn_reflns_theta_min 2.62
_diffrn_standards_number 0
_exptl_absorpt_coefficient_mu 2.492
_exptl_absorpt_correction_T_max 0.9069
_exptl_absorpt_correction_T_min 0.8648
_exptl_absorpt_correction_type multi-scan
_exptl_absorpt_process_details
;
(<i>SADABS</i>, Bruker, 2003)
;
_exptl_crystal_colour colourless
_exptl_crystal_density_diffrn 1.693
_exptl_crystal_density_method 'not measured'
_exptl_crystal_description prism
_exptl_crystal_F_000 1608
_exptl_crystal_size_max 0.06
_exptl_crystal_size_mid 0.04
_exptl_crystal_size_min 0.04
_refine_diff_density_max 0.763
_refine_diff_density_min -0.462
_refine_ls_extinction_method none
_refine_ls_goodness_of_fit_ref 1.059
_refine_ls_hydrogen_treatment constr
_refine_ls_matrix_type full
_refine_ls_number_parameters 463
_refine_ls_number_reflns 7234
_refine_ls_number_restraints 77
_refine_ls_restrained_S_all 1.068
_refine_ls_R_factor_all 0.0278
_refine_ls_R_factor_gt 0.0202
_refine_ls_shift/su_max 0.004
_refine_ls_shift/su_mean 0.000
_refine_ls_structure_factor_coef Fsqd
_refine_ls_weighting_details 'calc w=1/[\s^2^(Fo^2^)+(0.0164P)^2^+2.1021P] where P=(Fo^2^+2Fc^2^)/3'
_refine_ls_weighting_scheme calc
_refine_ls_wR_factor_gt 0.0411
_refine_ls_wR_factor_ref 0.0445
_reflns_number_gt 6265
_reflns_number_total 7234
_reflns_threshold_expression >2sigma(I)
_cod_data_source_file wm2692.cif
_cod_data_source_block I
_cod_original_sg_symbol_H-M 'P 21/c'
_cod_database_code 2236706
_cod_database_fobs_code 2236706

loop_
_symmetry_equiv_pos_as_xyz
'x, y, z'
'-x, y+1/2, -z+1/2'
'-x, -y, -z'
'x, -y-1/2, z-1/2'

loop_
_atom_site_type_symbol
_atom_site_label
_atom_site_fract_x
_atom_site_fract_y
_atom_site_fract_z
_atom_site_U_iso_or_equiv
_atom_site_adp_type
_atom_site_calc_flag
_atom_site_refinement_flags
_atom_site_occupancy
_atom_site_symmetry_multiplicity
_atom_site_disorder_assembly
_atom_site_disorder_group
Sn Sn1 0.19280(7) 0.52408(7) 0.43977(5) 0.02502(12) Uani d PD 0.725(4) 1 A 1
C C1 0.0484(7) 0.5964(5) 0.4208(8) 0.0473(16) Uani d PD 0.725(4) 1 A 1
H H1A 0.0467 0.6305 0.3713 0.071 Uiso calc PR 0.725(4) 1 A 1
H H1B 0.0568 0.6238 0.4770 0.071 Uiso calc PR 0.725(4) 1 A 1
H H1C -0.0251 0.5683 0.4052 0.071 Uiso calc PR 0.725(4) 1 A 1
C C2 0.3636(5) 0.5703(3) 0.4693(8) 0.0441(16) Uani d PD 0.725(4) 1 A 1
H H2A 0.4138 0.5507 0.5272 0.066 Uiso calc PR 0.725(4) 1 A 1
H H2B 0.3582 0.6236 0.4739 0.066 Uiso calc PR 0.725(4) 1 A 1
H H2C 0.3977 0.5581 0.4206 0.066 Uiso calc PR 0.725(4) 1 A 1
C C3 0.1752(8) 0.4094(2) 0.4284(8) 0.0402(10) Uani d PD 0.725(4) 1 A 1
H H3A 0.2178 0.3912 0.3872 0.060 Uiso calc PR 0.725(4) 1 A 1
H H3B 0.0916 0.3966 0.4041 0.060 Uiso calc PR 0.725(4) 1 A 1
H H3C 0.2080 0.3871 0.4885 0.060 Uiso calc PR 0.725(4) 1 A 1
Sn Sn1B 0.1839(2) 0.54067(10) 0.43984(16) 0.02502(12) Uani d PD 0.275(4) 1 A 2
C C1B 0.0361(19) 0.6038(15) 0.436(2) 0.0473(16) Uani d PD 0.275(4) 1 A 2
H H1D 0.0052 0.5891 0.4855 0.071 Uiso calc PR 0.275(4) 1 A 2
H H1E -0.0247 0.5964 0.3774 0.071 Uiso calc PR 0.275(4) 1 A 2
H H1F 0.0583 0.6556 0.4426 0.071 Uiso calc PR 0.275(4) 1 A 2
C C2B 0.3517(14) 0.5897(12) 0.467(2) 0.0441(16) Uani d PD 0.275(4) 1 A 2
H H2D 0.3535 0.6210 0.4161 0.066 Uiso calc PR 0.275(4) 1 A 2
H H2E 0.4119 0.5516 0.4760 0.066 Uiso calc PR 0.275(4) 1 A 2
H H2F 0.3674 0.6193 0.5227 0.066 Uiso calc PR 0.275(4) 1 A 2
C C3B 0.181(2) 0.4250(7) 0.426(2) 0.0402(10) Uani d PD 0.275(4) 1 A 2
H H3D 0.1475 0.4120 0.3614 0.060 Uiso calc PR 0.275(4) 1 A 2
H H3E 0.1326 0.4037 0.4608 0.060 Uiso calc PR 0.275(4) 1 A 2
H H3F 0.2615 0.4059 0.4484 0.060 Uiso calc PR 0.275(4) 1 A 2
Sn Sn2 0.24211(11) 0.75268(7) 0.20340(9) 0.02730(14) Uani d PD 0.725(4) 1 . 1
C C4 0.3133(10) 0.7154(8) 0.1007(7) 0.0483(9) Uani d PD 0.725(4) 1 . 1
H H4A 0.3014 0.6625 0.0929 0.072 Uiso calc PR 0.725(4) 1 A 1
H H4B 0.3979 0.7263 0.1183 0.072 Uiso calc PR 0.725(4) 1 A 1
H H4C 0.2737 0.7402 0.0432 0.072 Uiso calc PR 0.725(4) 1 A 1
C C5 0.0582(5) 0.7575(10) 0.1795(8) 0.0491(14) Uani d PD 0.725(4) 1 . 1
H H5A 0.0396 0.7462 0.2359 0.074 Uiso calc PR 0.725(4) 1 A 1
H H5B 0.0196 0.7219 0.1325 0.074 Uiso calc PR 0.725(4) 1 A 1
H H5C 0.0299 0.8068 0.1590 0.074 Uiso calc PR 0.725(4) 1 A 1
C C6 0.3555(10) 0.7844(10) 0.3327(5) 0.0519(16) Uani d PD 0.725(4) 1 . 1
H H6A 0.3250 0.7650 0.3806 0.078 Uiso calc PR 0.725(4) 1 A 1
H H6B 0.3590 0.8379 0.3366 0.078 Uiso calc PR 0.725(4) 1 A 1
H H6C 0.4347 0.7649 0.3405 0.078 Uiso calc PR 0.725(4) 1 A 1
Sn Sn2B 0.2528(3) 0.7522(2) 0.1900(2) 0.02730(14) Uani d PD 0.275(4) 1 . 2
C C4B 0.323(3) 0.711(2) 0.089(2) 0.0483(9) Uani d PD 0.275(4) 1 . 2
H H4D 0.3867 0.6771 0.1172 0.072 Uiso calc PR 0.275(4) 1 A 2
H H4E 0.3529 0.7519 0.0614 0.072 Uiso calc PR 0.275(4) 1 A 2
H H4F 0.2605 0.6858 0.0428 0.072 Uiso calc PR 0.275(4) 1 A 2
C C5B 0.0684(13) 0.759(3) 0.168(2) 0.0491(14) Uani d PD 0.275(4) 1 . 2
H H5D 0.0291 0.7727 0.1050 0.074 Uiso calc PR 0.275(4) 1 A 2
H H5E 0.0521 0.7964 0.2089 0.074 Uiso calc PR 0.275(4) 1 A 2
H H5F 0.0387 0.7117 0.1815 0.074 Uiso calc PR 0.275(4) 1 A 2
C C6B 0.365(3) 0.784(3) 0.3199(15) 0.0519(16) Uani d PD 0.275(4) 1 . 2
H H6D 0.3242 0.8203 0.3469 0.078 Uiso calc PR 0.275(4) 1 A 2
H H6E 0.4372 0.8061 0.3129 0.078 Uiso calc PR 0.275(4) 1 A 2
H H6F 0.3852 0.7414 0.3596 0.078 Uiso calc PR 0.275(4) 1 A 2
Sn Sn3 0.48425(13) 0.49901(8) 0.23557(10) 0.02997(17) Uani d PD 0.725(4) 1 . 1
C C7 0.4615(6) 0.4916(5) 0.0949(4) 0.0587(14) Uani d PD 0.725(4) 1 A 1
H H7A 0.3880 0.4655 0.0652 0.088 Uiso calc PR 0.725(4) 1 A 1
H H7B 0.5280 0.4650 0.0848 0.088 Uiso calc PR 0.725(4) 1 A 1
H H7C 0.4578 0.5409 0.0691 0.088 Uiso calc PR 0.725(4) 1 A 1
C C8 0.4371(7) 0.4042(3) 0.2953(7) 0.0501(14) Uani d PD 0.725(4) 1 A 1
H H8A 0.4147 0.4180 0.3494 0.075 Uiso calc PR 0.725(4) 1 A 1
H H8B 0.5043 0.3706 0.3128 0.075 Uiso calc PR 0.725(4) 1 A 1
H H8C 0.3703 0.3802 0.2514 0.075 Uiso calc PR 0.725(4) 1 A 1
C C9 0.5460(8) 0.5971(3) 0.3069(4) 0.0451(17) Uani d PD 0.725(4) 1 A 1
H H9A 0.5942 0.5855 0.3690 0.068 Uiso calc PR 0.725(4) 1 A 1
H H9B 0.4786 0.6272 0.3091 0.068 Uiso calc PR 0.725(4) 1 A 1
H H9C 0.5936 0.6241 0.2755 0.068 Uiso calc PR 0.725(4) 1 A 1
Sn Sn3B 0.4842(3) 0.4875(2) 0.2556(2) 0.0272(4) Uani d PD 0.275(4) 1 . 2
C C7B 0.442(2) 0.4955(16) 0.1121(9) 0.0587(14) Uani d PD 0.275(4) 1 A 2
H H7D 0.4276 0.4465 0.0853 0.088 Uiso calc PR 0.275(4) 1 A 2
H H7E 0.5073 0.5184 0.0960 0.088 Uiso calc PR 0.275(4) 1 A 2
H H7F 0.3705 0.5253 0.0886 0.088 Uiso calc PR 0.275(4) 1 A 2
C C8B 0.453(2) 0.3869(10) 0.306(2) 0.0501(14) Uani d PD 0.275(4) 1 A 2
H H8D 0.4458 0.3493 0.2594 0.075 Uiso calc PR 0.275(4) 1 A 2
H H8E 0.3805 0.3891 0.3234 0.075 Uiso calc PR 0.275(4) 1 A 2
H H8F 0.5195 0.3746 0.3598 0.075 Uiso calc PR 0.275(4) 1 A 2
C C9B 0.545(3) 0.5850(10) 0.3299(14) 0.0451(17) Uani d PD 0.275(4) 1 A 2
H H9D 0.6288 0.5921 0.3355 0.068 Uiso calc PR 0.275(4) 1 A 2
H H9E 0.5353 0.5810 0.3907 0.068 Uiso calc PR 0.275(4) 1 A 2
H H9F 0.4996 0.6267 0.2978 0.068 Uiso calc PR 0.275(4) 1 A 2
S S1 0.22744(4) 0.56106(3) 0.66835(3) 0.02531(11) Uani d . 1 1 A .
S S2 0.20127(4) 0.56894(3) 0.22152(4) 0.02637(11) Uani d . 1 1 . .
O O1 0.21738(14) 0.51080(8) 0.59177(10) 0.0346(3) Uani d . 1 1 . .
O O2 0.25042(13) 0.63526(8) 0.63914(10) 0.0349(3) Uani d . 1 1 . .
O O3 0.12102(12) 0.56030(9) 0.69614(11) 0.0379(4) Uani d . 1 1 . .
O O4 0.32836(12) 0.53761(8) 0.74657(10) 0.0336(3) Uani d . 1 1 . .
O O5 0.29205(19) 0.53491(14) 0.1876(2) 0.0456(8) Uani d PD 0.725(4) 1 A 1
O O6 0.0959(3) 0.5803(2) 0.1412(3) 0.0323(8) Uani d PD 0.725(4) 1 A 1
O O7 0.1694(3) 0.52091(15) 0.28571(15) 0.0426(7) Uani d PD 0.725(4) 1 A 1
O O8 0.2434(5) 0.6394(3) 0.2647(4) 0.0340(9) Uani d PD 0.725(4) 1 . 1
O O5B 0.2927(4) 0.5082(3) 0.2478(4) 0.0258(15) Uani d PD 0.275(4) 1 A 2
O O6B 0.1308(9) 0.5633(6) 0.1333(8) 0.035(2) Uani d PD 0.275(4) 1 A 2
O O7B 0.1313(4) 0.5615(4) 0.2883(4) 0.0275(14) Uani d PD 0.275(4) 1 A 2
O O8B 0.2728(12) 0.6375(8) 0.2442(10) 0.037(3) Uani d PD 0.275(4) 1 . 2
C C10 0.1466(18) 0.2765(11) 0.122(2) 0.118(10) Uani d PD 0.525(10) 1 B 1
H H10A 0.2085 0.3102 0.1168 0.177 Uiso calc PR 0.525(10) 1 B 1
H H10B 0.1496 0.2318 0.0872 0.177 Uiso calc PR 0.525(10) 1 B 1
H H10C 0.1590 0.2641 0.1858 0.177 Uiso calc PR 0.525(10) 1 B 1
C C11 0.0283(16) 0.3123(10) 0.0838(13) 0.078(6) Uani d PD 0.525(10) 1 B 1
H H11A -0.0334 0.2802 0.0944 0.093 Uiso calc PR 0.525(10) 1 B 1
H H11B 0.0113 0.3187 0.0173 0.093 Uiso calc PR 0.525(10) 1 B 1
C C12 0.0245(14) 0.3855(8) 0.1273(15) 0.055(5) Uani d PD 0.525(10) 1 B 1
H H12A 0.0433 0.3789 0.1940 0.066 Uiso calc PR 0.525(10) 1 B 1
H H12B 0.0858 0.4175 0.1160 0.066 Uiso calc PR 0.525(10) 1 B 1
C C13 -0.0918(10) 0.4225(7) 0.0928(10) 0.046(3) Uani d PDU 0.525(10) 1 B 1
H H13A -0.1550 0.3893 0.0987 0.056 Uiso calc PR 0.525(10) 1 B 1
H H13B -0.1076 0.4347 0.0277 0.056 Uiso calc PR 0.525(10) 1 B 1
N N1 -0.0914(11) 0.4906(6) 0.1463(10) 0.035(2) Uani d PDU 0.525(10) 1 B 1
H H1G -0.0931 0.4777 0.2037 0.042 Uiso d PR 0.525(10) 1 B 1
H H1H -0.0238 0.5172 0.1525 0.042 Uiso d PR 0.525(10) 1 B 1
C C14 -0.1959(10) 0.5347(5) 0.0970(8) 0.046(2) Uani d PDU 0.525(10) 1 B 1
H H14A -0.2682 0.5058 0.0911 0.055 Uiso calc PR 0.525(10) 1 B 1
H H14B -0.1920 0.5454 0.0350 0.055 Uiso calc PR 0.525(10) 1 B 1
C C15 -0.2040(12) 0.6053(6) 0.1442(8) 0.052(3) Uani d PD 0.525(10) 1 B 1
H H15A -0.1275 0.6311 0.1577 0.062 Uiso calc PR 0.525(10) 1 B 1
H H15B -0.2187 0.5945 0.2029 0.062 Uiso calc PR 0.525(10) 1 B 1
C C16 -0.3018(10) 0.6557(5) 0.0880(8) 0.082(3) Uani d PD 0.525(10) 1 B 1
H H16A -0.2873 0.6660 0.0291 0.098 Uiso calc PR 0.525(10) 1 B 1
H H16B -0.3782 0.6298 0.0748 0.098 Uiso calc PR 0.525(10) 1 B 1
C C17 -0.3111(7) 0.7268(4) 0.1333(8) 0.091(3) Uani d PD 0.525(10) 1 B 1
H H17A -0.3710 0.7575 0.0917 0.136 Uiso calc PR 0.525(10) 1 B 1
H H17B -0.2348 0.7519 0.1495 0.136 Uiso calc PR 0.525(10) 1 B 1
H H17C -0.3337 0.7176 0.1886 0.136 Uiso calc PR 0.525(10) 1 B 1
C C10B 0.1311(16) 0.2763(11) 0.118(2) 0.089(8) Uani d PD 0.475(10) 1 B 2
H H10D 0.2031 0.3041 0.1223 0.134 Uiso calc PR 0.475(10) 1 B 2
H H10E 0.1269 0.2341 0.0776 0.134 Uiso calc PR 0.475(10) 1 B 2
H H10F 0.1322 0.2593 0.1783 0.134 Uiso calc PR 0.475(10) 1 B 2
C C11B 0.0255(19) 0.3243(11) 0.0792(15) 0.075(6) Uani d PD 0.475(10) 1 B 2
H H11C -0.0467 0.2946 0.0703 0.090 Uiso calc PR 0.475(10) 1 B 2
H H11D 0.0264 0.3421 0.0187 0.090 Uiso calc PR 0.475(10) 1 B 2
C C12B 0.0191(12) 0.3895(9) 0.1379(17) 0.049(5) Uani d PD 0.475(10) 1 B 2
H H12C 0.0920 0.4189 0.1487 0.059 Uiso calc PR 0.475(10) 1 B 2
H H12D 0.0142 0.3723 0.1976 0.059 Uiso calc PR 0.475(10) 1 B 2
C C13B -0.0881(12) 0.4379(7) 0.0930(13) 0.055(4) Uani d PDU 0.475(10) 1 B 2
H H13C -0.0844 0.4524 0.0320 0.066 Uiso calc PR 0.475(10) 1 B 2
H H13D -0.1603 0.4082 0.0842 0.066 Uiso calc PR 0.475(10) 1 B 2
N N1B -0.0993(13) 0.5058(7) 0.1445(11) 0.036(2) Uani d PDU 0.475(10) 1 B 2
H H1I -0.1010 0.4929 0.2019 0.043 Uiso d PR 0.475(10) 1 B 2
H H1J -0.0317 0.5324 0.1507 0.043 Uiso d PR 0.475(10) 1 B 2
C C14B -0.2004(10) 0.5555(6) 0.1088(8) 0.043(2) Uani d PDU 0.475(10) 1 B 2
H H14C -0.2746 0.5277 0.0987 0.052 Uiso calc PR 0.475(10) 1 B 2
H H14D -0.1985 0.5753 0.0494 0.052 Uiso calc PR 0.475(10) 1 B 2
C C15B -0.1988(14) 0.6180(8) 0.1730(8) 0.045(2) Uani d PD 0.475(10) 1 B 2
H H15C -0.1276 0.6483 0.1803 0.054 Uiso calc PR 0.475(10) 1 B 2
H H15D -0.1970 0.5988 0.2336 0.054 Uiso calc PR 0.475(10) 1 B 2
C C16B -0.3104(8) 0.6649(6) 0.1338(8) 0.069(3) Uani d PD 0.475(10) 1 B 2
H H16C -0.3800 0.6322 0.1174 0.082 Uiso calc PR 0.475(10) 1 B 2
H H16D -0.3188 0.6985 0.1819 0.082 Uiso calc PR 0.475(10) 1 B 2
C C17B -0.3107(9) 0.7085(6) 0.0530(7) 0.104(4) Uani d PD 0.475(10) 1 B 2
H H17D -0.2393 0.7386 0.0671 0.155 Uiso calc PR 0.475(10) 1 B 2
H H17E -0.3803 0.7401 0.0360 0.155 Uiso calc PR 0.475(10) 1 B 2
H H17F -0.3125 0.6756 0.0023 0.155 Uiso calc PR 0.475(10) 1 B 2

loop_
_atom_site_aniso_label
_atom_site_aniso_U_11
_atom_site_aniso_U_22
_atom_site_aniso_U_33
_atom_site_aniso_U_12
_atom_site_aniso_U_13
_atom_site_aniso_U_23
Sn1 0.02974(15) 0.0191(3) 0.02525(9) -0.0002(2) 0.00679(9) 0.0016(2)
C1 0.040(2) 0.039(2) 0.054(4) 0.0089(15) 0.0003(19) -0.003(2)
C2 0.0365(18) 0.062(4) 0.0331(15) -0.011(2) 0.0091(15) 0.002(3)
C3 0.0535(16) 0.027(2) 0.0405(15) -0.004(2) 0.0147(16) -0.012(3)
Sn1B 0.02974(15) 0.0191(3) 0.02525(9) -0.0002(2) 0.00679(9) 0.0016(2)
C1B 0.040(2) 0.039(2) 0.054(4) 0.0089(15) 0.0003(19) -0.003(2)
C2B 0.0365(18) 0.062(4) 0.0331(15) -0.011(2) 0.0091(15) 0.002(3)
C3B 0.0535(16) 0.027(2) 0.0405(15) -0.004(2) 0.0147(16) -0.012(3)
Sn2 0.0307(2) 0.02653(8) 0.0250(4) -0.00035(13) 0.00894(16) 0.0003(2)
C4 0.058(3) 0.042(3) 0.055(3) 0.0052(16) 0.0309(17) -0.008(2)
C5 0.0383(17) 0.040(2) 0.074(3) -0.0031(19) 0.0245(17) 0.005(3)
C6 0.072(3) 0.0378(16) 0.033(3) -0.005(2) -0.004(2) 0.002(3)
Sn2B 0.0307(2) 0.02653(8) 0.0250(4) -0.00035(13) 0.00894(16) 0.0003(2)
C4B 0.058(3) 0.042(3) 0.055(3) 0.0052(16) 0.0309(17) -0.008(2)
C5B 0.0383(17) 0.040(2) 0.074(3) -0.0031(19) 0.0245(17) 0.005(3)
C6B 0.072(3) 0.0378(16) 0.033(3) -0.005(2) -0.004(2) 0.002(3)
Sn3 0.02517(15) 0.0352(4) 0.0292(5) 0.0003(2) 0.0076(3) -0.0033(3)
C7 0.045(3) 0.096(3) 0.032(3) 0.000(2) 0.0078(19) -0.003(3)
C8 0.041(3) 0.056(4) 0.052(3) -0.009(3) 0.011(2) 0.004(3)
C9 0.0316(13) 0.044(3) 0.061(4) -0.005(2) 0.016(3) -0.016(3)
Sn3B 0.0278(4) 0.0324(9) 0.0210(10) 0.0030(5) 0.0068(6) -0.0003(6)
C7B 0.045(3) 0.096(3) 0.032(3) 0.000(2) 0.0078(19) -0.003(3)
C8B 0.041(3) 0.056(4) 0.052(3) -0.009(3) 0.011(2) 0.004(3)
C9B 0.0316(13) 0.044(3) 0.061(4) -0.005(2) 0.016(3) -0.016(3)
S1 0.0256(2) 0.0280(3) 0.0235(3) -0.00012(19) 0.0090(2) -0.0016(2)
S2 0.0255(2) 0.0269(3) 0.0264(3) -0.00036(19) 0.0073(2) 0.0025(2)
O1 0.0516(9) 0.0286(8) 0.0245(8) -0.0029(7) 0.0130(7) -0.0031(6)
O2 0.0423(8) 0.0288(8) 0.0358(9) -0.0019(6) 0.0148(7) -0.0030(7)
O3 0.0281(7) 0.0505(10) 0.0378(9) 0.0058(7) 0.0143(7) 0.0074(8)
O4 0.0269(7) 0.0415(9) 0.0307(9) 0.0042(6) 0.0061(6) -0.0021(7)
O5 0.0299(12) 0.0513(16) 0.0538(19) 0.0044(10) 0.0098(11) -0.0087(14)
O6 0.0282(18) 0.035(2) 0.0298(16) 0.0027(13) 0.0022(13) 0.0038(13)
O7 0.0663(19) 0.0372(15) 0.0227(13) -0.0174(14) 0.0108(12) 0.0007(11)
O8 0.044(2) 0.0272(14) 0.028(2) -0.0040(15) 0.0069(14) 0.0019(13)
O5B 0.021(2) 0.022(3) 0.035(4) 0.000(2) 0.009(2) 0.000(2)
O6B 0.037(6) 0.039(6) 0.023(4) 0.003(4) 0.001(4) 0.005(3)
O7B 0.019(3) 0.041(4) 0.023(3) 0.006(2) 0.008(2) -0.002(3)
O8B 0.042(6) 0.030(4) 0.032(7) -0.003(4) 0.001(4) 0.008(4)
C10 0.127(15) 0.070(12) 0.16(2) 0.020(10) 0.040(13) -0.037(12)
C11 0.092(12) 0.070(8) 0.085(13) -0.036(7) 0.047(10) -0.043(8)
C12 0.077(9) 0.051(8) 0.038(7) -0.007(6) 0.019(6) -0.005(5)
C13 0.056(4) 0.055(4) 0.029(4) -0.024(3) 0.013(3) -0.015(3)
N1 0.031(3) 0.038(4) 0.029(3) -0.006(2) 0.000(2) 0.004(3)
C14 0.049(3) 0.045(4) 0.041(4) -0.002(3) 0.009(3) 0.000(3)
C15 0.041(3) 0.047(6) 0.061(8) -0.014(4) 0.008(5) -0.015(5)
C16 0.073(5) 0.081(6) 0.093(8) 0.008(4) 0.028(6) 0.006(6)
C17 0.082(5) 0.047(5) 0.142(10) -0.001(3) 0.031(5) 0.006(5)
C10B 0.069(8) 0.092(15) 0.108(15) -0.037(9) 0.029(8) -0.039(11)
C11B 0.095(13) 0.053(7) 0.061(10) -0.010(7) -0.001(7) -0.004(7)
C12B 0.053(7) 0.058(9) 0.041(7) -0.027(6) 0.020(5) -0.024(5)
C13B 0.062(5) 0.058(5) 0.044(5) -0.023(4) 0.013(3) -0.006(4)
N1B 0.038(4) 0.041(4) 0.031(4) -0.005(3) 0.013(3) 0.006(3)
C14B 0.035(3) 0.049(5) 0.038(4) 0.004(3) 0.001(3) 0.004(4)
C15B 0.044(4) 0.039(5) 0.047(6) -0.002(4) 0.005(4) -0.008(4)
C16B 0.044(4) 0.065(7) 0.095(8) 0.006(3) 0.019(5) 0.014(6)
C17B 0.134(9) 0.063(6) 0.104(8) 0.016(5) 0.020(6) 0.020(6)

loop_
_atom_type_symbol
_atom_type_description
_atom_type_scat_dispersion_real
_atom_type_scat_dispersion_imag
_atom_type_scat_source
C C 0.0033 0.0016 'International Tables Vol C Tables 4.2.6.8 and 6.1.1.4'
H H 0.0000 0.0000 'International Tables Vol C Tables 4.2.6.8 and 6.1.1.4'
N N 0.0061 0.0033 'International Tables Vol C Tables 4.2.6.8 and 6.1.1.4'
O O 0.0106 0.0060 'International Tables Vol C Tables 4.2.6.8 and 6.1.1.4'
S S 0.1246 0.1234 'International Tables Vol C Tables 4.2.6.8 and 6.1.1.4'
Sn Sn -0.6537 1.4246 'International Tables Vol C Tables 4.2.6.8 and 6.1.1.4'

loop_
_geom_angle_atom_site_label_1
_geom_angle_atom_site_label_2
_geom_angle_atom_site_label_3
_geom_angle_site_symmetry_1
_geom_angle_site_symmetry_3
_geom_angle
C3 Sn1 C1 . . 123.6(4)
C3 Sn1 C2 . . 118.7(3)
C1 Sn1 C2 . . 117.7(3)
C3 Sn1 O1 . . 87.6(3)
C1 Sn1 O1 . . 93.3(3)
C2 Sn1 O1 . . 90.1(3)
C3 Sn1 O7 . . 84.9(3)
C1 Sn1 O7 . . 91.7(3)
C2 Sn1 O7 . . 92.6(3)
O1 Sn1 O7 . . 172.44(8)
C1B Sn1B C2B . . 120.5(10)
C1B Sn1B C3B . . 124.0(11)
C2B Sn1B C3B . . 115.4(9)
C1B Sn1B O7B . . 84.5(10)
C2B Sn1B O7B . . 95.1(9)
C3B Sn1B O7B . . 94.1(9)
C1B Sn1B O1 . . 92.9(10)
C2B Sn1B O1 . . 91.7(9)
C3B Sn1B O1 . . 82.0(9)
O7B Sn1B O1 . . 173.07(18)
Sn1B C1B H1D . . 109.5
Sn1B C1B H1E . . 109.5
H1D C1B H1E . . 109.5
Sn1B C1B H1F . . 109.5
H1D C1B H1F . . 109.5
H1E C1B H1F . . 109.5
Sn1B C2B H2D . . 109.5
Sn1B C2B H2E . . 109.5
H2D C2B H2E . . 109.5
Sn1B C2B H2F . . 109.5
H2D C2B H2F . . 109.5
H2E C2B H2F . . 109.5
Sn1B C3B H3D . . 109.5
Sn1B C3B H3E . . 109.5
H3D C3B H3E . . 109.5
Sn1B C3B H3F . . 109.5
H3D C3B H3F . . 109.5
H3E C3B H3F . . 109.5
C5 Sn2 C4 . . 120.6(4)
C5 Sn2 C6 . . 119.1(4)
C4 Sn2 C6 . . 120.3(4)
C5 Sn2 O8 . . 89.4(5)
C4 Sn2 O8 . . 93.6(4)
C6 Sn2 O8 . . 86.3(5)
C5 Sn2 O2 . 4_575 93.6(5)
C4 Sn2 O2 . 4_575 83.5(4)
C6 Sn2 O2 . 4_575 93.6(5)
O8 Sn2 O2 . 4_575 176.59(11)
C4B Sn2B C5B . . 121.5(12)
C4B Sn2B C6B . . 121.1(12)
C5B Sn2B C6B . . 117.3(12)
C4B Sn2B O2 . 4_575 92.1(12)
C5B Sn2B O2 . 4_575 89.1(14)
C6B Sn2B O2 . 4_575 90.8(14)
C4B Sn2B O8B . . 85.4(13)
C5B Sn2B O8B . . 96.0(14)
C6B Sn2B O8B . . 86.7(15)
O2 Sn2B O8B 4_575 . 174.8(4)
Sn2B C4B H4D . . 109.5
Sn2B C4B H4E . . 109.5
H4D C4B H4E . . 109.5
Sn2B C4B H4F . . 109.5
H4D C4B H4F . . 109.5
H4E C4B H4F . . 109.5
Sn2B C5B H5D . . 109.5
Sn2B C5B H5E . . 109.5
H5D C5B H5E . . 109.5
Sn2B C5B H5F . . 109.5
H5D C5B H5F . . 109.5
H5E C5B H5F . . 109.5
Sn2B C6B H6D . . 109.5
Sn2B C6B H6E . . 109.5
H6D C6B H6E . . 109.5
Sn2B C6B H6F . . 109.5
H6D C6B H6F . . 109.5
H6E C6B H6F . . 109.5
C7 Sn3 C8 . . 115.2(4)
C7 Sn3 C9 . . 120.4(3)
C8 Sn3 C9 . . 124.4(3)
C7 Sn3 O4 . 3_666 85.7(2)
C8 Sn3 O4 . 3_666 94.8(2)
C9 Sn3 O4 . 3_666 90.7(3)
C7 Sn3 O5 . . 82.9(2)
C8 Sn3 O5 . . 90.4(2)
C9 Sn3 O5 . . 94.7(3)
O4 Sn3 O5 3_666 . 168.64(10)
C8B Sn3B C7B . . 116.0(11)
C8B Sn3B C9B . . 127.8(10)
C7B Sn3B C9B . . 116.1(9)
C8B Sn3B O5B . . 83.2(8)
C7B Sn3B O5B . . 90.6(6)
C9B Sn3B O5B . . 93.7(8)
C8B Sn3B O4 . 3_666 96.2(8)
C7B Sn3B O4 . 3_666 85.9(6)
C9B Sn3B O4 . 3_666 90.0(8)
O5B Sn3B O4 . 3_666 175.8(2)
Sn3B C7B H7D . . 109.5
Sn3B C7B H7E . . 109.5
H7D C7B H7E . . 109.5
Sn3B C7B H7F . . 109.5
H7D C7B H7F . . 109.5
H7E C7B H7F . . 109.5
Sn3B C8B H8D . . 109.5
Sn3B C8B H8E . . 109.5
H8D C8B H8E . . 109.5
Sn3B C8B H8F . . 109.5
H8D C8B H8F . . 109.5
H8E C8B H8F . . 109.5
Sn3B C9B H9D . . 109.5
Sn3B C9B H9E . . 109.5
H9D C9B H9E . . 109.5
Sn3B C9B H9F . . 109.5
H9D C9B H9F . . 109.5
H9E C9B H9F . . 109.5
O3 S1 O1 . . 111.15(10)
O3 S1 O2 . . 110.76(9)
O1 S1 O2 . . 107.90(9)
O3 S1 O4 . . 108.77(9)
O1 S1 O4 . . 108.76(9)
O2 S1 O4 . . 109.45(9)
O7 S2 O8 . . 110.2(2)
O7 S2 O5 . . 110.70(17)
O8 S2 O5 . . 110.19(18)
O7 S2 O6 . . 108.9(2)
O8 S2 O6 . . 110.0(3)
O5 S2 O6 . . 106.81(17)
O6B S2 O8B . . 115.5(8)
O6B S2 O7B . . 111.7(5)
O8B S2 O7B . . 107.9(5)
O6B S2 O5B . . 112.7(4)
O8B S2 O5B . . 103.8(6)
O7B S2 O5B . . 104.4(3)
S1 O1 Sn1 . . 135.22(9)
S1 O1 Sn1B . . 127.57(10)
S1 O2 Sn2B . 4_576 137.17(12)
S1 O2 Sn2 . 4_576 130.78(9)
S1 O4 Sn3 . 3_666 135.28(10)
S1 O4 Sn3B . 3_666 126.92(12)
S2 O5 Sn3 . . 141.14(17)
S2 O7 Sn1 . . 135.08(14)
S2 O8 Sn2 . . 130.8(3)
S2 O5B Sn3B . . 139.4(3)
S2 O7B Sn1B . . 132.8(3)
S2 O8B Sn2B . . 135.0(9)
C10 C11 C12 . . 111.4(13)
C10 C11 H11A . . 109.4
C12 C11 H11A . . 109.4
C10 C11 H11B . . 109.4
C12 C11 H11B . . 109.4
H11A C11 H11B . . 108.0
C13 C12 C11 . . 113.2(12)
C13 C12 H12A . . 108.9
C11 C12 H12A . . 108.9
C13 C12 H12B . . 108.9
C11 C12 H12B . . 108.9
H12A C12 H12B . . 107.7
C12 C13 N1 . . 109.4(9)
C12 C13 H13A . . 109.8
N1 C13 H13A . . 109.8
C12 C13 H13B . . 109.8
N1 C13 H13B . . 109.8
H13A C13 H13B . . 108.2
C14 N1 C13 . . 107.9(8)
C14 N1 H1G . . 112.0
C13 N1 H1G . . 108.5
C14 N1 H1H . . 109.7
C13 N1 H1H . . 111.0
H1G N1 H1H . . 107.8
N1 C14 C15 . . 112.7(8)
N1 C14 H14A . . 109.0
C15 C14 H14A . . 109.0
N1 C14 H14B . . 109.0
C15 C14 H14B . . 109.0
H14A C14 H14B . . 107.8
C14 C15 C16 . . 113.1(8)
C14 C15 H15A . . 109.0
C16 C15 H15A . . 109.0
C14 C15 H15B . . 109.0
C16 C15 H15B . . 109.0
H15A C15 H15B . . 107.8
C17 C16 C15 . . 114.1(9)
C17 C16 H16A . . 108.7
C15 C16 H16A . . 108.7
C17 C16 H16B . . 108.7
C15 C16 H16B . . 108.7
H16A C16 H16B . . 107.6
C11B C10B H10D . . 109.5
C11B C10B H10E . . 109.5
H10D C10B H10E . . 109.5
C11B C10B H10F . . 109.5
H10D C10B H10F . . 109.5
H10E C10B H10F . . 109.5
C10B C11B C12B . . 114.3(13)
C10B C11B H11C . . 108.7
C12B C11B H11C . . 108.7
C10B C11B H11D . . 108.7
C12B C11B H11D . . 108.7
H11C C11B H11D . . 107.6
C11B C12B C13B . . 111.6(13)
C11B C12B H12C . . 109.3
C13B C12B H12C . . 109.3
C11B C12B H12D . . 109.3
C13B C12B H12D . . 109.3
H12C C12B H12D . . 108.0
N1B C13B C12B . . 115.6(11)
N1B C13B H13C . . 108.4
C12B C13B H13C . . 108.4
N1B C13B H13D . . 108.4
C12B C13B H13D . . 108.4
H13C C13B H13D . . 107.4
C14B N1B C13B . . 120.3(10)
C14B N1B H1I . . 105.4
C13B N1B H1I . . 109.0
C14B N1B H1J . . 107.5
C13B N1B H1J . . 106.3
H1I N1B H1J . . 107.8
N1B C14B C15B . . 112.0(9)
N1B C14B H14C . . 109.2
C15B C14B H14C . . 109.2
N1B C14B H14D . . 109.2
C15B C14B H14D . . 109.2
H14C C14B H14D . . 107.9
C14B C15B C16B . . 108.9(9)
C14B C15B H15C . . 109.9
C16B C15B H15C . . 109.9
C14B C15B H15D . . 109.9
C16B C15B H15D . . 109.9
H15C C15B H15D . . 108.3
C17B C16B C15B . . 114.5(10)
C17B C16B H16C . . 108.6
C15B C16B H16C . . 108.6
C17B C16B H16D . . 108.6
C15B C16B H16D . . 108.6
H16C C16B H16D . . 107.6
C16B C17B H17D . . 109.5
C16B C17B H17E . . 109.5
H17D C17B H17E . . 109.5
C16B C17B H17F . . 109.5
H17D C17B H17F . . 109.5
H17E C17B H17F . . 109.5

loop_
_geom_bond_atom_site_label_1
_geom_bond_atom_site_label_2
_geom_bond_site_symmetry_2
_geom_bond_distance
Sn1 C1 . 2.117(5)
Sn1 C2 . 2.119(5)
Sn1 C3 . 2.110(4)
Sn1 O1 . 2.2829(17)
Sn1 O7 . 2.305(2)
Sn1B C1B . 2.088(13)
Sn1B C2B . 2.111(13)
Sn1B C3B . 2.126(13)
Sn1B O1 . 2.317(3)
Sn1B O7B . 2.260(6)
Sn2 C4 . 2.117(5)
Sn2 C5 . 2.107(5)
Sn2 C6 . 2.124(5)
Sn2 O2 4_575 2.2906(19)
Sn2 O8 . 2.274(6)
Sn2B C4B . 2.100(14)
Sn2B C5B . 2.120(14)
Sn2B C6B . 2.128(14)
Sn2B O2 4_575 2.200(4)
Sn2B O8B . 2.243(15)
Sn3 C7 . 2.106(5)
Sn3 C8 . 2.115(5)
Sn3 C9 . 2.117(5)
Sn3 O4 3_666 2.262(2)
Sn3 O5 . 2.277(3)
Sn3B C7B . 2.119(13)
Sn3B C8B . 2.074(13)
Sn3B C9B . 2.125(13)
Sn3B O4 3_666 2.285(4)
Sn3B O5B . 2.274(6)
C1 H1A . 0.9800
C1 H1B . 0.9800
C1 H1C . 0.9800
C2 H2A . 0.9800
C2 H2B . 0.9800
C2 H2C . 0.9800
C3 H3A . 0.9800
C3 H3B . 0.9800
C3 H3C . 0.9800
C1B H1D . 0.9800
C1B H1E . 0.9800
C1B H1F . 0.9800
C2B H2D . 0.9800
C2B H2E . 0.9800
C2B H2F . 0.9800
C3B H3D . 0.9800
C3B H3E . 0.9800
C3B H3F . 0.9800
C4 H4A . 0.9800
C4 H4B . 0.9800
C4 H4C . 0.9800
C5 H5A . 0.9800
C5 H5B . 0.9800
C5 H5C . 0.9800
C6 H6A . 0.9800
C6 H6B . 0.9800
C6 H6C . 0.9800
C4B H4D . 0.9800
C4B H4E . 0.9800
C4B H4F . 0.9800
C5B H5D . 0.9800
C5B H5E . 0.9800
C5B H5F . 0.9800
C6B H6D . 0.9800
C6B H6E . 0.9800
C6B H6F . 0.9800
C7 H7A . 0.9800
C7 H7B . 0.9800
C7 H7C . 0.9800
C8 H8A . 0.9800
C8 H8B . 0.9800
C8 H8C . 0.9800
C9 H9A . 0.9800
C9 H9B . 0.9800
C9 H9C . 0.9800
C7B H7D . 0.9800
C7B H7E . 0.9800
C7B H7F . 0.9800
C8B H8D . 0.9800
C8B H8E . 0.9800
C8B H8F . 0.9800
C9B H9D . 0.9800
C9B H9E . 0.9800
C9B H9F . 0.9800
S1 O3 . 1.4513(15)
S1 O1 . 1.4714(15)
S1 O2 . 1.4803(15)
S1 O4 . 1.4866(15)
S2 O6B . 1.370(11)
S2 O7 . 1.455(2)
S2 O8 . 1.468(5)
S2 O5 . 1.470(2)
S2 O6 . 1.489(4)
S2 O8B . 1.496(13)
S2 O7B . 1.510(5)
S2 O5B . 1.522(5)
O2 Sn2B 4_576 2.200(4)
O2 Sn2 4_576 2.2906(19)
O4 Sn3 3_666 2.262(2)
O4 Sn3B 3_666 2.285(4)
C10 C11 . 1.502(12)
C10 H10A . 0.9800
C10 H10B . 0.9800
C10 H10C . 0.9800
C11 C12 . 1.506(11)
C11 H11A . 0.9900
C11 H11B . 0.9900
C12 C13 . 1.487(11)
C12 H12A . 0.9900
C12 H12B . 0.9900
C13 N1 . 1.491(10)
C13 H13A . 0.9900
C13 H13B . 0.9900
N1 C14 . 1.486(10)
N1 H1G . 0.9206
N1 H1H . 0.9195
N1 H1I . 0.8986
N1 H1J . 1.0317
C14 C15 . 1.498(9)
C14 H14A . 0.9900
C14 H14B . 0.9900
C15 C16 . 1.533(10)
C15 H15A . 0.9900
C15 H15B . 0.9900
C16 C17 . 1.496(11)
C16 H16A . 0.9900
C16 H16B . 0.9900
C17 H17A . 0.9800
C17 H17B . 0.9800
C17 H17C . 0.9800
C10B C11B . 1.501(13)
C10B H10D . 0.9800
C10B H10E . 0.9800
C10B H10F . 0.9800
C11B C12B . 1.511(13)
C11B H11C . 0.9900
C11B H11D . 0.9900
C12B C13B . 1.535(12)
C12B H12C . 0.9900
C12B H12D . 0.9900
C13B N1B . 1.502(11)
C13B H13C . 0.9900
C13B H13D . 0.9900
N1B C14B . 1.475(10)
N1B H1G . 1.0296
N1B H1H . 0.8937
N1B H1I . 0.9207
N1B H1J . 0.9195
C14B C15B . 1.507(10)
C14B H14C . 0.9900
C14B H14D . 0.9900
C15B C16B . 1.542(10)
C15B H15C . 0.9900
C15B H15D . 0.9900
C16B C17B . 1.477(11)
C16B H16C . 0.9900
C16B H16D . 0.9900
C17B H17D . 0.9800
C17B H17E . 0.9800
C17B H17F . 0.9800

loop_
_geom_hbond_atom_site_label_D
_geom_hbond_atom_site_label_H
_geom_hbond_atom_site_label_A
_geom_hbond_distance_DH
_geom_hbond_distance_HA
_geom_hbond_distance_DA
_geom_hbond_angle_DHA
N1 H1H O6 0.92 1.88 2.785(16) 167.7
N1B H1J O6B 0.92 2.11 2.98(2) 159.3

loop_
_geom_torsion_atom_site_label_1
_geom_torsion_atom_site_label_2
_geom_torsion_atom_site_label_3
_geom_torsion_atom_site_label_4
_geom_torsion_site_symmetry_1
_geom_torsion_site_symmetry_4
_geom_torsion
O3 S1 O1 Sn1 . . 106.91(14)
O2 S1 O1 Sn1 . . -14.72(16)
O4 S1 O1 Sn1 . . -133.36(13)
O3 S1 O1 Sn1B . . 103.90(14)
O2 S1 O1 Sn1B . . -17.73(16)
O4 S1 O1 Sn1B . . -136.37(13)
C3 Sn1 O1 S1 . . -173.5(3)
C1 Sn1 O1 S1 . . -49.9(3)
C2 Sn1 O1 S1 . . 67.8(2)
C3 Sn1 O1 Sn1B . . -156.0(6)
C1 Sn1 O1 Sn1B . . -32.5(6)
C2 Sn1 O1 Sn1B . . 85.3(6)
C1B Sn1B O1 S1 . . -52.2(9)
C2B Sn1B O1 S1 . . 68.5(6)
C3B Sn1B O1 S1 . . -176.1(8)
C1B Sn1B O1 Sn1 . . 143.3(10)
C2B Sn1B O1 Sn1 . . -96.1(8)
C3B Sn1B O1 Sn1 . . 19.3(9)
O3 S1 O2 Sn2B . 4_576 46.6(2)
O1 S1 O2 Sn2B . 4_576 168.50(19)
O4 S1 O2 Sn2B . 4_576 -73.3(2)
O3 S1 O2 Sn2 . 4_576 44.60(15)
O1 S1 O2 Sn2 . 4_576 166.47(11)
O4 S1 O2 Sn2 . 4_576 -75.33(13)
O3 S1 O4 Sn3 . 3_666 165.74(13)
O1 S1 O4 Sn3 . 3_666 44.55(16)
O2 S1 O4 Sn3 . 3_666 -73.12(15)
O3 S1 O4 Sn3B . 3_666 171.41(16)
O1 S1 O4 Sn3B . 3_666 50.21(18)
O2 S1 O4 Sn3B . 3_666 -67.45(17)
O6B S2 O5 Sn3 . . 178.2(6)
O7 S2 O5 Sn3 . . -67.0(3)
O8 S2 O5 Sn3 . . 55.3(4)
O6 S2 O5 Sn3 . . 174.7(3)
O8B S2 O5 Sn3 . . 62.7(6)
O7B S2 O5 Sn3 . . -60.5(5)
O5B S2 O5 Sn3 . . -47.9(3)
C7 Sn3 O5 S2 . . -166.7(4)
C8 Sn3 O5 S2 . . 78.0(4)
C9 Sn3 O5 S2 . . -46.6(3)
O4 Sn3 O5 S2 3_666 . -164.7(4)
O6B S2 O7 Sn1 . . -153.6(5)
O8 S2 O7 Sn1 . . -10.0(4)
O5 S2 O7 Sn1 . . 112.2(3)
O6 S2 O7 Sn1 . . -130.7(3)
O8B S2 O7 Sn1 . . 5.2(7)
O7B S2 O7 Sn1 . . -61.2(4)
O5B S2 O7 Sn1 . . 99.2(3)
C3 Sn1 O7 S2 . . -156.8(4)
C1 Sn1 O7 S2 . . 79.6(4)
C2 Sn1 O7 S2 . . -38.2(3)
O6B S2 O8 Sn2 . . -13.0(6)
O7 S2 O8 Sn2 . . -153.4(3)
O5 S2 O8 Sn2 . . 84.2(4)
O6 S2 O8 Sn2 . . -33.3(4)
O8B S2 O8 Sn2 . . 63(2)
O7B S2 O8 Sn2 . . -127.2(4)
O5B S2 O8 Sn2 . . 128.2(4)
C5 Sn2 O8 S2 . . 72.3(5)
C4 Sn2 O8 S2 . . -48.3(5)
C6 Sn2 O8 S2 . . -168.5(5)
O6B S2 O5B Sn3B . . 95.0(7)
O7 S2 O5B Sn3B . . -154.8(6)
O8 S2 O5B Sn3B . . -50.1(6)
O5 S2 O5B Sn3B . . 43.9(4)
O6 S2 O5B Sn3B . . 106.0(5)
O8B S2 O5B Sn3B . . -30.6(7)
O7B S2 O5B Sn3B . . -143.5(5)
C8B Sn3B O5B S2 . . 177.8(10)
C7B Sn3B O5B S2 . . -66.1(10)
C9B Sn3B O5B S2 . . 50.2(8)
O6B S2 O7B Sn1B . . 164.8(7)
O7 S2 O7B Sn1B . . 62.0(5)
O8 S2 O7B Sn1B . . -70.9(5)
O5 S2 O7B Sn1B . . 51.2(8)
O6 S2 O7B Sn1B . . 179.2(5)
O8B S2 O7B Sn1B . . -67.2(8)
O5B S2 O7B Sn1B . . 42.8(6)
C1B Sn1B O7B S2 . . 148.8(10)
C2B Sn1B O7B S2 . . 28.6(8)
C3B Sn1B O7B S2 . . -87.4(10)
O6B S2 O8B Sn2B . . 27.1(11)
O7 S2 O8B Sn2B . . -131.5(7)
O8 S2 O8B Sn2B . . -88(2)
O5 S2 O8B Sn2B . . 111.9(8)
O6 S2 O8B Sn2B . . 3.6(10)
O7B S2 O8B Sn2B . . -98.7(9)
O5B S2 O8B Sn2B . . 151.0(8)
C4B Sn2B O8B S2 . . -82.5(13)
C5B Sn2B O8B S2 . . 38.8(13)
C6B Sn2B O8B S2 . . 155.9(13)
C10 C11 C12 C13 . . -179(2)
C11 C12 C13 N1 . . 174.2(18)
C12 C13 N1 C14 . . 166.7(16)
C13 N1 C14 C15 . . -179.4(13)
N1 C14 C15 C16 . . 172.4(13)
C14 C15 C16 C17 . . -179.6(11)
C10B C11B C12B C13B . . 178(2)
C11B C12B C13B N1B . . -178(2)
C12B C13B N1B C14B . . -178.6(18)
C13B N1B C14B C15B . . 176.8(16)
N1B C14B C15B C16B . . -176.8(13)
C14B C15B C16B C17B . . -71.4(16)
